data_7225334
loop_
_publ_author_name
'Manna, Utsab'
'Nayak, Biswajit'
'Hoque, Md. Najbul'
'Das, Gopal'

_publ_section_title
;
 Influence of the cavity dimension on encapsulation of halides within the
 capsular assembly and side-cleft recognition of a sulfate--water cluster
 assisted by polyammonium tripodal receptors
;
_journal_issue 26
_journal_name_full CrystEngComm
_journal_page_first 5036
_journal_paper_doi 10.1039/C6CE00220J
_journal_volume 18
_journal_year 2016
_chemical_formula_moiety '2(C27 H36 Br3 N4), 3(O4 S), 4(C3 H7 N O), 0.5(H4O2), 7(H2O)'
_chemical_formula_sum 'C66 H116 Br6 N12 O24 S3'
_chemical_formula_weight 2030.92
_chemical_name_systematic
;
 ?
;
_space_group_crystal_system triclinic
_space_group_IT_number 2
_space_group_name_Hall '-P 1'
_space_group_name_H-M_alt 'P -1'
_symmetry_space_group_name_Hall '-P 1'
_symmetry_space_group_name_H-M 'P -1'
_atom_sites_solution_hydrogens geom
_audit_block_doi 10.5517/cc1kn86p
_audit_creation_method SHELXL-2013
_audit_update_record
;
2016-05-19 deposited with the CCDC.
2016-05-20 downloaded from the CCDC.
;
_cell_angle_alpha 83.354(6)
_cell_angle_beta 72.763(6)
_cell_angle_gamma 62.704(6)
_cell_formula_units_Z 2
_cell_length_a 15.3545(17)
_cell_length_b 15.5993(18)
_cell_length_c 21.362(2)
_cell_measurement_reflns_used 4500
_cell_measurement_temperature 298(2)
_cell_measurement_theta_max 13.17
_cell_measurement_theta_min 2.45
_cell_volume 4341.4(9)
_computing_cell_refinement 'Bruker SMART'
_computing_data_collection 'Bruker SMART'
_computing_data_reduction 'Bruker SAINT'
_computing_molecular_graphics 'Bruker SHELXTL'
_computing_publication_material 'Bruker SHELXTL'
_computing_structure_refinement 'SHELXL-2013 (Sheldrick, 2013)'
_computing_structure_solution 'Bruker SHELXTL'
_diffrn_ambient_temperature 298(2)
_diffrn_measured_fraction_theta_full 0.857
_diffrn_measured_fraction_theta_max 0.829
_diffrn_measurement_device_type 'CCD area detector'
_diffrn_measurement_method 'phi and omega scans'
_diffrn_radiation_type MoK\a
_diffrn_radiation_wavelength 0.71073
_diffrn_reflns_av_R_equivalents 0.0929
_diffrn_reflns_av_unetI/netI 0.2498
_diffrn_reflns_Laue_measured_fraction_full 0.857
_diffrn_reflns_Laue_measured_fraction_max 0.829
_diffrn_reflns_limit_h_max 19
_diffrn_reflns_limit_h_min -10
_diffrn_reflns_limit_k_max 19
_diffrn_reflns_limit_k_min -19
_diffrn_reflns_limit_l_max 25
_diffrn_reflns_limit_l_min -26
_diffrn_reflns_number 38150
_diffrn_reflns_point_group_measured_fraction_full 0.857
_diffrn_reflns_point_group_measured_fraction_max 0.829
_diffrn_reflns_theta_full 25.242
_diffrn_reflns_theta_max 26.370
_diffrn_reflns_theta_min 1.553
_diffrn_source 'sealed tube'
_exptl_absorpt_coefficient_mu 2.910
_exptl_absorpt_correction_type multi-scan
_exptl_absorpt_process_details SADABS
_exptl_crystal_colour colourless
_exptl_crystal_density_diffrn 1.503
_exptl_crystal_description block
_exptl_crystal_F_000 1996.0
_exptl_crystal_size_max 0.290
_exptl_crystal_size_mid 0.230
_exptl_crystal_size_min 0.180
_exptl_transmission_factor_max 0.592
_exptl_transmission_factor_min 0.452
_platon_squeeze_details
;
Three highly disordered C~3~H~7~NO molecules were accounted for using the Platon SQUEEZE function.
A total of 255 electrons was removed from the unit-cell contents by SQUEEZE, which implies  
that 255/2 = 128 of the squeezed-out electrons associated with the formula unit in this 2b complex 
in triclinic space group P-1 with Z = 2. As one DMF molecule contains 40 electrons, this 
implies the contributions of 128/40 = 3 DMF molecules were removed from the Formula unit
by the SQUEEZE process.
;
_refine_diff_density_max 0.844
_refine_diff_density_min -1.147
_refine_diff_density_rms 0.098
_refine_ls_extinction_method none
_refine_ls_goodness_of_fit_ref 0.837
_refine_ls_hydrogen_treatment constr
_refine_ls_matrix_type full
_refine_ls_number_parameters 803
_refine_ls_number_reflns 14721
_refine_ls_number_restraints 12
_refine_ls_restrained_S_all 0.837
_refine_ls_R_factor_all 0.2168
_refine_ls_R_factor_gt 0.0843
_refine_ls_shift/su_max 0.002
_refine_ls_shift/su_mean 0.000
_refine_ls_structure_factor_coef Fsqd
_refine_ls_weighting_details 'w=1/[\s^2^(Fo^2^)+(0.1020P)^2^] where P=(Fo^2^+2Fc^2^)/3'
_refine_ls_weighting_scheme calc
_refine_ls_wR_factor_gt 0.2171
_refine_ls_wR_factor_ref 0.2540
_reflns_Friedel_coverage 0.000
_reflns_number_gt 4507
_reflns_number_total 14721
_reflns_threshold_expression 'I > 2\s(I)'
_cod_data_source_file c6ce00220j2.cif
_cod_data_source_block 2L2H6_3SO4_8H2O_4DMF
_cod_depositor_comments 'Adding full bibliography for 7225330--7225335.cif.'
_cod_database_code 7225334
_shelx_space_group_comment
;
The symmetry employed for this shelxl refinement is uniquely defined
by the following loop, which should always be used as a source of
symmetry information in preference to the above space-group names.
They are only intended as comments.
;
_shelx_estimated_absorpt_t_min 0.486
_shelx_estimated_absorpt_t_max 0.622
_shelxl_version_number 2013-4

loop_
_space_group_symop_operation_xyz
'x, y, z'
'-x, -y, -z'

loop_
_atom_site_label
_atom_site_type_symbol
_atom_site_fract_x
_atom_site_fract_y
_atom_site_fract_z
_atom_site_U_iso_or_equiv
_atom_site_adp_type
_atom_site_occupancy
_atom_site_site_symmetry_order
_atom_site_calc_flag
_atom_site_refinement_flags_posn
_atom_site_refinement_flags_adp
_atom_site_refinement_flags_occupancy
_atom_site_disorder_assembly
_atom_site_disorder_group
Br1 Br 0.15487(13) 0.91710(10) -0.01622(6) 0.1273(6) Uani 1 1 d . . . . .
Br2 Br 0.41368(11) 0.63836(10) -0.02580(6) 0.1164(6) Uani 1 1 d . . . . .
N1 N 0.1802(5) 0.8439(4) 0.4002(3) 0.0363(18) Uani 1 1 d . . . . .
N2 N 0.0396(5) 0.9400(5) 0.3186(4) 0.057(2) Uani 1 1 d . . . . .
H2A H 0.0457 0.9998 0.3104 0.068 Uiso 1 1 calc R U . . .
H2B H 0.1068 0.8873 0.3018 0.068 Uiso 1 1 calc R U . . .
N3 N 0.2803(5) 0.6764(4) 0.3104(3) 0.049(2) Uani 1 1 d . . . . .
H3A H 0.2992 0.7279 0.2941 0.059 Uiso 1 1 calc R U . . .
H3B H 0.2141 0.6946 0.3039 0.059 Uiso 1 1 calc R U . . .
N41 N 0.3676(8) 0.9356(5) 0.3932(5) 0.094(3) Uani 0.5 1 d . . P A 1
H41A H 0.4311 0.8803 0.3734 0.113 Uiso 0.5 1 calc R U P A 1
H41B H 0.3530 0.9278 0.4403 0.113 Uiso 0.5 1 calc R U P A 1
N42 N 0.3676(8) 0.9356(5) 0.3932(5) 0.094(3) Uani 0.5 1 d . . P A 2
H42A H 0.3484 0.9434 0.4405 0.113 Uiso 0.5 1 calc R U P A 2
H42B H 0.4305 0.8767 0.3798 0.113 Uiso 0.5 1 calc R U P A 2
C1 C 0.0807(8) 0.9188(7) 0.4257(5) 0.074(3) Uani 1 1 d . . . . .
H1A H 0.0850 0.9793 0.4233 0.088 Uiso 1 1 calc R U . . .
H1B H 0.0563 0.9071 0.4717 0.088 Uiso 1 1 calc R U . . .
C2 C 0.0037(6) 0.9297(6) 0.3916(5) 0.044(2) Uani 1 1 d . . . . .
H2C H -0.0597 0.9861 0.4095 0.053 Uiso 1 1 calc R U . . .
H2D H -0.0096 0.8738 0.3999 0.053 Uiso 1 1 calc R U . . .
C3 C -0.0298(7) 0.9401(7) 0.2822(5) 0.062(3) Uani 1 1 d . . . . .
H3C H -0.0431 0.8845 0.2945 0.074 Uiso 1 1 calc R U . . .
H3D H -0.0943 0.9976 0.2945 0.074 Uiso 1 1 calc R U . . .
C4 C 0.0146(5) 0.9373(5) 0.2102(2) 0.051(3) Uani 1 1 d G . . . .
C5 C 0.0736(5) 0.8479(3) 0.1781(3) 0.071(3) Uani 1 1 d G . . . .
H5 H 0.0860 0.7917 0.2020 0.085 Uiso 1 1 calc R U . . .
C6 C 0.1143(5) 0.8424(4) 0.1105(3) 0.087(4) Uani 1 1 d G . . . .
H6 H 0.1539 0.7825 0.0890 0.104 Uiso 1 1 calc R U . . .
C7 C 0.0959(6) 0.9264(5) 0.0749(3) 0.077(3) Uani 1 1 d G . . . .
C8 C 0.0368(6) 1.0158(4) 0.1069(3) 0.102(4) Uani 1 1 d G . . . .
H8 H 0.0245 1.0720 0.0831 0.122 Uiso 1 1 calc R U . . .
C9 C -0.0038(5) 1.0213(3) 0.1746(3) 0.073(3) Uani 1 1 d G . . . .
H9 H -0.0434 1.0812 0.1961 0.087 Uiso 1 1 calc R U . . .
C10 C 0.1864(8) 0.7473(6) 0.4206(5) 0.070(3) Uani 1 1 d . . . . .
H10A H 0.1888 0.7385 0.4658 0.084 Uiso 1 1 calc R U . . .
H10B H 0.1242 0.7465 0.4190 0.084 Uiso 1 1 calc R U . . .
C11 C 0.2725(6) 0.6657(5) 0.3818(4) 0.040(2) Uani 1 1 d . . . . .
H11A H 0.2657 0.6073 0.3964 0.048 Uiso 1 1 calc R U . . .
H11B H 0.3347 0.6591 0.3889 0.048 Uiso 1 1 calc R U . . .
C12 C 0.3566(7) 0.5861(6) 0.2720(4) 0.053(3) Uani 1 1 d . . . . .
H12A H 0.3362 0.5352 0.2870 0.063 Uiso 1 1 calc R U . . .
H12B H 0.4223 0.5665 0.2798 0.063 Uiso 1 1 calc R U . . .
C13 C 0.3672(8) 0.5984(6) 0.2001(5) 0.051(3) Uani 1 1 d . . . . .
C14 C 0.4519(8) 0.6144(7) 0.1592(7) 0.077(3) Uani 1 1 d . . . . .
H14 H 0.4992 0.6161 0.1773 0.092 Uiso 1 1 calc R U . . .
C15 C 0.4612(9) 0.6267(8) 0.0943(6) 0.078(4) Uani 1 1 d . . . . .
H15 H 0.5148 0.6381 0.0678 0.094 Uiso 1 1 calc R U . . .
C16 C 0.3933(12) 0.6226(7) 0.0667(6) 0.083(4) Uani 1 1 d . . . . .
C17 C 0.3116(10) 0.6050(8) 0.1047(7) 0.081(4) Uani 1 1 d . . . . .
H17 H 0.2666 0.6004 0.0858 0.097 Uiso 1 1 calc R U . . .
C18 C 0.3009(9) 0.5949(7) 0.1696(6) 0.067(3) Uani 1 1 d . . . . .
H18 H 0.2459 0.5851 0.1954 0.081 Uiso 1 1 calc R U . . .
C19 C 0.2618(8) 0.8549(7) 0.4192(6) 0.083(4) Uani 1 1 d . . . . .
H19A H 0.3225 0.7935 0.4139 0.100 Uiso 1 1 calc R U . . .
H19B H 0.2380 0.8762 0.4646 0.100 Uiso 1 1 calc R U . . .
C20 C 0.2874(7) 0.9337(7) 0.3720(6) 0.073(4) Uani 1 1 d . . . . .
H20A H 0.3108 0.9138 0.3262 0.087 Uiso 1 1 calc R U . A 1
H20B H 0.2284 0.9964 0.3783 0.087 Uiso 1 1 calc R U . A 1
C21A C 0.384(3) 1.027(2) 0.3771(10) 0.104(3) Uiso 0.5 1 d D . P A 1
H21A H 0.3205 1.0830 0.3959 0.125 Uiso 0.5 1 calc R U P A 1
H21B H 0.4336 1.0235 0.3984 0.125 Uiso 0.5 1 calc R U P A 1
C22A C 0.4206(15) 1.0443(12) 0.3051(7) 0.104(3) Uiso 0.5 1 d DG . P A 1
C23A C 0.5252(14) 1.0049(11) 0.2760(9) 0.104(3) Uiso 0.5 1 d G . P A 1
H23A H 0.5702 0.9688 0.3008 0.125 Uiso 0.5 1 calc R U P A 1
C24A C 0.5623(10) 1.0192(11) 0.2100(9) 0.104(3) Uiso 0.5 1 d G . P A 1
H24A H 0.6323 0.9928 0.1906 0.125 Uiso 0.5 1 calc R U P A 1
C25A C 0.4950(14) 1.0731(11) 0.1731(7) 0.104(3) Uiso 0.5 1 d G . P A 1
C26A C 0.3905(13) 1.1125(11) 0.2021(9) 0.104(3) Uiso 0.5 1 d G . P A 1
H26A H 0.3454 1.1486 0.1774 0.125 Uiso 0.5 1 calc R U P A 1
C27A C 0.3533(11) 1.0982(12) 0.2681(10) 0.104(3) Uiso 0.5 1 d G . P A 1
H27A H 0.2833 1.1246 0.2876 0.125 Uiso 0.5 1 calc R U P A 1
Br3A Br 0.5397(3) 1.0960(3) 0.0826(2) 0.1516(10) Uiso 0.5 1 d . . P A 1
C21B C 0.379(3) 1.015(2) 0.3622(10) 0.104(3) Uiso 0.5 1 d D . P A 2
H21C H 0.4308 1.0191 0.3770 0.125 Uiso 0.5 1 calc R U P A 2
H21D H 0.3156 1.0711 0.3814 0.125 Uiso 0.5 1 calc R U P A 2
C22B C 0.4035(15) 1.0329(12) 0.2902(7) 0.104(3) Uiso 0.5 1 d DG . P A 2
C23B C 0.5062(14) 0.9927(11) 0.2558(9) 0.104(3) Uiso 0.5 1 d G . P A 2
H23B H 0.5554 0.9562 0.2776 0.125 Uiso 0.5 1 calc R U P A 2
C24B C 0.5353(11) 1.0071(11) 0.1889(9) 0.104(3) Uiso 0.5 1 d G . P A 2
H24B H 0.6040 0.9803 0.1660 0.125 Uiso 0.5 1 calc R U P A 2
C25B C 0.4617(15) 1.0618(11) 0.1564(7) 0.104(3) Uiso 0.5 1 d G . P A 2
C26B C 0.3590(13) 1.1020(11) 0.1907(9) 0.104(3) Uiso 0.5 1 d G . P A 2
H26B H 0.3098 1.1385 0.1689 0.125 Uiso 0.5 1 calc R U P A 2
C27B C 0.3299(11) 1.0875(12) 0.2576(9) 0.104(3) Uiso 0.5 1 d G . P A 2
H27B H 0.2612 1.1144 0.2806 0.125 Uiso 0.5 1 calc R U P A 2
Br3B Br 0.5055(3) 1.0833(3) 0.0686(2) 0.1516(10) Uiso 0.5 1 d . . P A 2
Br4 Br 0.87731(11) 0.34176(10) 0.01142(6) 0.0993(5) Uani 1 1 d . . . . .
Br5 Br 1.29158(11) 0.34877(11) 0.01096(6) 0.1128(6) Uani 1 1 d . . . . .
Br6 Br 0.81780(12) 0.83595(10) 0.01025(6) 0.1134(6) Uani 1 1 d . . . . .
N5 N 0.8241(5) 0.5154(4) 0.4213(3) 0.0333(17) Uani 1 1 d . . . . .
N6 N 0.7676(5) 0.4162(5) 0.3438(3) 0.047(2) Uani 1 1 d . . . . .
H6A H 0.7612 0.4777 0.3249 0.056 Uiso 1 1 calc R U . . .
H6B H 0.8397 0.3720 0.3346 0.056 Uiso 1 1 calc R U . . .
N7 N 1.0411(5) 0.4219(5) 0.3418(3) 0.049(2) Uani 1 1 d . . . . .
H7A H 0.9941 0.4101 0.3264 0.059 Uiso 1 1 calc R U . . .
H7B H 1.0350 0.4853 0.3275 0.059 Uiso 1 1 calc R U . . .
N8 N 0.7767(5) 0.6912(4) 0.3364(3) 0.0419(19) Uani 1 1 d . . . . .
H8C H 0.8479 0.6467 0.3182 0.050 Uiso 1 1 calc R U . . .
H8D H 0.7354 0.6676 0.3242 0.050 Uiso 1 1 calc R U . . .
C28 C 0.7876(10) 0.4425(8) 0.4492(5) 0.093(4) Uani 1 1 d . . . . .
H28A H 0.7488 0.4606 0.4945 0.112 Uiso 1 1 calc R U . . .
H28B H 0.8464 0.3809 0.4489 0.112 Uiso 1 1 calc R U . . .
C29 C 0.7228(6) 0.4291(6) 0.4146(4) 0.039(2) Uani 1 1 d . . . . .
H29A H 0.7125 0.3731 0.4318 0.047 Uiso 1 1 calc R U . . .
H29B H 0.6566 0.4850 0.4237 0.047 Uiso 1 1 calc R U . . .
C30 C 0.7184(7) 0.3786(7) 0.3135(5) 0.062(3) Uani 1 1 d . . . . .
H30A H 0.6457 0.4206 0.3256 0.074 Uiso 1 1 calc R U . . .
H30B H 0.7287 0.3154 0.3308 0.074 Uiso 1 1 calc R U . . .
C31 C 0.7574(7) 0.3702(7) 0.2398(5) 0.050(2) Uani 1 1 d . . . . .
C32 C 0.8580(8) 0.2955(6) 0.2063(5) 0.070(3) Uani 1 1 d . . . . .
H32 H 0.8993 0.2509 0.2306 0.084 Uiso 1 1 calc R U . . .
C33 C 0.8907(8) 0.2910(7) 0.1406(6) 0.063(3) Uani 1 1 d . . . . .
H33 H 0.9565 0.2457 0.1203 0.076 Uiso 1 1 calc R U . . .
C34 C 0.8313(8) 0.3501(7) 0.1028(5) 0.055(3) Uani 1 1 d . . . . .
C35 C 0.7339(9) 0.4239(9) 0.1324(6) 0.086(4) Uani 1 1 d . . . . .
H35 H 0.6923 0.4651 0.1070 0.103 Uiso 1 1 calc R U . . .
C36 C 0.7011(7) 0.4337(8) 0.2011(5) 0.074(3) Uani 1 1 d . . . . .
H36 H 0.6391 0.4850 0.2208 0.089 Uiso 1 1 calc R U . . .
C37 C 0.9066(8) 0.5030(8) 0.4459(5) 0.086(4) Uani 1 1 d . . . . .
H37A H 0.8881 0.4929 0.4927 0.103 Uiso 1 1 calc R U . . .
H37B H 0.9124 0.5630 0.4400 0.103 Uiso 1 1 calc R U . . .
C38 C 1.0131(6) 0.4202(6) 0.4154(4) 0.047(2) Uani 1 1 d . . . . .
H38A H 1.0636 0.4264 0.4306 0.056 Uiso 1 1 calc R U . . .
H38B H 1.0134 0.3588 0.4298 0.056 Uiso 1 1 calc R U . . .
C39 C 1.1473(6) 0.3476(6) 0.3125(5) 0.052(3) Uani 1 1 d . . . . .
H39A H 1.1937 0.3589 0.3290 0.063 Uiso 1 1 calc R U . . .
H39B H 1.1526 0.2844 0.3266 0.063 Uiso 1 1 calc R U . . .
C40 C 1.1791(7) 0.3474(6) 0.2409(5) 0.046(2) Uani 1 1 d . . . . .
C41 C 1.2536(8) 0.3763(6) 0.2093(6) 0.066(3) Uani 1 1 d . . . . .
H41 H 1.2814 0.3972 0.2340 0.079 Uiso 1 1 calc R U . . .
C42 C 1.2886(8) 0.3744(7) 0.1394(6) 0.072(3) Uani 1 1 d . . . . .
H42 H 1.3395 0.3931 0.1189 0.087 Uiso 1 1 calc R U . . .
C43 C 1.2474(9) 0.3452(7) 0.1027(5) 0.068(3) Uani 1 1 d . . . . .
C44 C 1.1731(8) 0.3179(8) 0.1356(6) 0.070(3) Uani 1 1 d . . . . .
H44 H 1.1465 0.2957 0.1109 0.084 Uiso 1 1 calc R U . . .
C45 C 1.1365(7) 0.3211(6) 0.2011(5) 0.057(3) Uani 1 1 d . . . . .
H45 H 1.0826 0.3059 0.2202 0.068 Uiso 1 1 calc R U . . .
C46 C 0.7393(8) 0.6109(7) 0.4428(5) 0.088(4) Uani 1 1 d . . . . .
H46A H 0.7271 0.6182 0.4896 0.106 Uiso 1 1 calc R U . . .
H46B H 0.6786 0.6128 0.4362 0.106 Uiso 1 1 calc R U . . .
C47 C 0.7523(6) 0.6956(6) 0.4099(4) 0.045(2) Uani 1 1 d . . . . .
H47A H 0.8068 0.6999 0.4215 0.053 Uiso 1 1 calc R U . . .
H47B H 0.6901 0.7539 0.4264 0.053 Uiso 1 1 calc R U . . .
C48 C 0.7569(8) 0.7851(6) 0.3102(5) 0.067(3) Uani 1 1 d . . . . .
H48A H 0.7996 0.8071 0.3223 0.080 Uiso 1 1 calc R U . . .
H48B H 0.6865 0.8293 0.3306 0.080 Uiso 1 1 calc R U . . .
C49 C 0.7751(8) 0.7909(6) 0.2371(6) 0.058(3) Uani 1 1 d . . . . .
C50 C 0.7392(8) 0.7529(8) 0.2021(6) 0.073(3) Uani 1 1 d . . . . .
H50 H 0.7065 0.7159 0.2237 0.088 Uiso 1 1 calc R U . . .
C51 C 0.7498(8) 0.7677(8) 0.1347(6) 0.081(3) Uani 1 1 d . . . . .
H51 H 0.7227 0.7425 0.1123 0.097 Uiso 1 1 calc R U . . .
C52 C 0.8013(9) 0.8207(7) 0.1018(5) 0.066(3) Uani 1 1 d . . . . .
C53 C 0.8404(9) 0.8546(8) 0.1349(7) 0.086(4) Uani 1 1 d . . . . .
H53 H 0.8759 0.8891 0.1132 0.103 Uiso 1 1 calc R U . . .
C54 C 0.8286(9) 0.8390(8) 0.2015(6) 0.076(3) Uani 1 1 d . . . . .
H54 H 0.8583 0.8622 0.2229 0.091 Uiso 1 1 calc R U . . .
S1 S -0.0028(2) 0.18690(15) 0.35516(12) 0.0475(7) Uani 1 1 d . . . . .
O1 O 0.0783(6) 0.1647(5) 0.3848(4) 0.110(3) Uani 1 1 d . . . . .
O2 O -0.0898(6) 0.1855(5) 0.4045(4) 0.108(3) Uani 1 1 d . . . . .
O3 O -0.0310(4) 0.2839(4) 0.3247(3) 0.0489(16) Uani 1 1 d . . . . .
O4A O 0.0632(14) 0.1055(12) 0.3042(8) 0.059(6) Uiso 0.4 1 d . . P B 1
O4B O 0.0138(10) 0.1246(8) 0.3027(6) 0.057(4) Uiso 0.6 1 d . . P B 2
S2 S 0.54423(19) 0.67301(17) 0.33867(13) 0.0560(7) Uani 1 1 d . . . . .
O5 O 0.6557(4) 0.6129(4) 0.3109(3) 0.0602(18) Uani 1 1 d . . . . .
O6 O 0.4889(6) 0.6904(6) 0.2908(4) 0.099(3) Uani 1 1 d . . . . .
O7A O 0.5084(12) 0.6061(12) 0.3895(8) 0.052(5) Uiso 0.4 1 d . . P C 1
O8A O 0.5224(16) 0.7478(15) 0.3801(11) 0.091(7) Uiso 0.4 1 d . . P C 1
O7B O 0.5038(9) 0.6452(9) 0.4012(6) 0.067(4) Uiso 0.6 1 d . . P C 2
O8B O 0.5398(9) 0.7712(8) 0.3478(7) 0.071(4) Uiso 0.6 1 d . . P C 2
S3 S 0.04709(19) 0.65092(17) 0.34697(12) 0.0513(7) Uani 1 1 d . . . . .
O9 O -0.0046(5) 0.6161(5) 0.3155(3) 0.0654(19) Uani 1 1 d . . . . .
O10A O 0.1037(12) 0.5847(11) 0.3891(8) 0.085(5) Uiso 0.5 1 d . . P D 1
O11A O -0.0447(10) 0.7324(9) 0.3930(6) 0.064(4) Uiso 0.5 1 d . . P D 1
O10B O 0.1455(11) 0.5532(10) 0.3502(7) 0.071(4) Uiso 0.5 1 d . . P D 2
O11B O -0.0015(10) 0.6824(10) 0.4133(7) 0.067(4) Uiso 0.5 1 d . . P D 2
O12 O 0.0938(5) 0.7093(4) 0.3042(3) 0.0666(19) Uani 1 1 d . . . . .
O13 O 0.1007(5) 0.4909(4) 0.7430(3) 0.0536(18) Uani 1 1 d . . . . .
N9 N 0.0405(7) 0.4616(5) 0.8510(4) 0.057(2) Uani 1 1 d . . . . .
C55 C 0.0389(10) 0.4697(9) 0.9195(5) 0.103(4) Uani 1 1 d . . . . .
H55A H 0.0865 0.4931 0.9204 0.155 Uiso 1 1 calc R U . . .
H55B H 0.0576 0.4074 0.9391 0.155 Uiso 1 1 calc R U . . .
H55C H -0.0284 0.5138 0.9437 0.155 Uiso 1 1 calc R U . . .
C56 C -0.0194(7) 0.4193(7) 0.8401(5) 0.064(3) Uani 1 1 d . . . . .
H56A H -0.0898 0.4574 0.8626 0.095 Uiso 1 1 calc R U . . .
H56B H 0.0033 0.3550 0.8564 0.095 Uiso 1 1 calc R U . . .
H56C H -0.0119 0.4173 0.7940 0.095 Uiso 1 1 calc R U . . .
C57 C 0.0937(7) 0.4935(6) 0.8006(6) 0.058(3) Uani 1 1 d . . . . .
H57 H 0.1298 0.5211 0.8115 0.069 Uiso 1 1 calc R U . . .
O14 O 0.2960(7) 0.2450(6) 0.4242(5) 0.133(3) Uani 1 1 d . . . . .
O15 O 0.5310(8) 0.8454(7) 0.5327(6) 0.181(5) Uani 1 1 d . . . . .
O16A O 0.4613(12) 0.4601(12) 0.4102(8) 0.083(5) Uiso 0.5 1 d . . P . .
O16B O 0.4620(18) 0.4172(18) 0.3947(12) 0.154(9) Uiso 0.5 1 d . . P . .
O17 O 0.7507(5) 0.1508(5) 0.4053(4) 0.098(3) Uani 1 1 d . . . . .
O18 O 0.4460(6) 0.7190(6) 0.5220(4) 0.117(3) Uani 1 1 d . . . . .
O19 O 0.3008(6) 0.4145(5) 0.3762(4) 0.110(3) Uani 1 1 d . . . . .
O20 O 0.8651(5) 0.8132(4) 0.5111(3) 0.083(2) Uani 1 1 d . . . . .
O21 O 0.7298(6) 0.9889(6) 0.4730(5) 0.130(3) Uani 1 1 d . . . . .

loop_
_atom_site_aniso_label
_atom_site_aniso_U_11
_atom_site_aniso_U_22
_atom_site_aniso_U_33
_atom_site_aniso_U_23
_atom_site_aniso_U_13
_atom_site_aniso_U_12
Br1 0.1873(16) 0.1038(10) 0.0625(9) -0.0047(8) -0.0232(10) -0.0469(10)
Br2 0.1275(12) 0.1136(11) 0.0559(8) 0.0026(7) -0.0140(8) -0.0177(9)
N1 0.030(4) 0.035(4) 0.046(4) 0.003(3) -0.015(4) -0.013(4)
N2 0.044(5) 0.062(5) 0.049(5) -0.017(4) -0.009(4) -0.008(4)
N3 0.044(5) 0.027(4) 0.055(5) -0.001(4) 0.008(4) -0.010(3)
N41 0.113(8) 0.050(5) 0.112(8) 0.012(5) -0.027(7) -0.034(5)
N42 0.113(8) 0.050(5) 0.112(8) 0.012(5) -0.027(7) -0.034(5)
C1 0.081(8) 0.061(6) 0.043(6) -0.022(5) 0.002(6) -0.008(6)
C2 0.033(5) 0.040(5) 0.066(7) 0.008(5) -0.023(5) -0.017(4)
C3 0.053(6) 0.071(7) 0.083(8) 0.000(6) -0.041(7) -0.032(6)
C4 0.053(6) 0.048(6) 0.052(7) 0.001(5) -0.030(5) -0.014(5)
C5 0.106(9) 0.036(6) 0.064(8) 0.012(5) -0.045(7) -0.016(6)
C6 0.098(9) 0.054(7) 0.091(10) 0.006(7) -0.035(8) -0.016(6)
C7 0.105(9) 0.063(7) 0.054(7) -0.006(6) -0.017(7) -0.030(7)
C8 0.162(12) 0.062(8) 0.055(8) 0.012(6) -0.016(8) -0.038(8)
C9 0.115(9) 0.052(6) 0.066(8) 0.009(6) -0.029(7) -0.048(6)
C10 0.091(8) 0.058(6) 0.046(6) 0.004(5) 0.000(6) -0.033(6)
C11 0.046(6) 0.025(4) 0.038(6) 0.002(4) -0.002(5) -0.011(4)
C12 0.046(6) 0.048(6) 0.063(7) -0.008(5) -0.008(5) -0.023(5)
C13 0.045(6) 0.052(6) 0.038(6) -0.012(5) 0.005(6) -0.014(5)
C14 0.064(8) 0.071(7) 0.094(10) -0.015(7) -0.027(8) -0.022(6)
C15 0.077(9) 0.092(9) 0.052(8) 0.006(7) -0.012(7) -0.031(7)
C16 0.099(11) 0.059(7) 0.062(8) -0.002(6) -0.038(9) -0.002(7)
C17 0.081(9) 0.080(8) 0.075(10) -0.021(7) -0.019(8) -0.025(7)
C18 0.072(8) 0.086(8) 0.054(8) -0.014(6) -0.007(7) -0.046(7)
C19 0.077(8) 0.054(6) 0.119(10) 0.001(7) -0.041(8) -0.022(6)
C20 0.052(7) 0.061(7) 0.142(11) 0.006(7) -0.058(8) -0.038(6)
Br4 0.1317(12) 0.1352(11) 0.0514(8) -0.0072(7) -0.0200(8) -0.0777(10)
Br5 0.1187(12) 0.1545(13) 0.0677(9) -0.0089(8) 0.0099(8) -0.0820(10)
Br6 0.1537(14) 0.1209(11) 0.0654(9) 0.0201(8) -0.0232(9) -0.0695(10)
N5 0.028(4) 0.035(4) 0.040(4) -0.003(3) -0.016(4) -0.011(3)
N6 0.057(5) 0.038(4) 0.046(5) -0.008(4) -0.012(4) -0.021(4)
N7 0.044(5) 0.056(5) 0.044(5) -0.005(4) -0.008(4) -0.020(4)
N8 0.040(4) 0.031(4) 0.049(5) 0.003(3) -0.008(4) -0.014(3)
C28 0.148(12) 0.114(9) 0.041(7) 0.011(6) 0.005(8) -0.098(9)
C29 0.046(6) 0.045(5) 0.038(6) -0.005(4) -0.019(5) -0.023(5)
C30 0.058(7) 0.077(7) 0.064(7) -0.012(6) -0.010(6) -0.042(6)
C31 0.051(7) 0.057(6) 0.060(7) 0.003(5) -0.022(6) -0.036(6)
C32 0.094(9) 0.046(6) 0.061(8) 0.018(6) -0.024(7) -0.026(6)
C33 0.071(8) 0.047(6) 0.066(8) -0.028(6) -0.007(7) -0.023(6)
C34 0.066(8) 0.068(7) 0.052(7) -0.004(6) -0.038(6) -0.032(6)
C35 0.070(9) 0.112(10) 0.078(9) 0.015(8) -0.028(7) -0.039(8)
C36 0.035(6) 0.101(8) 0.061(8) -0.009(7) -0.021(6) -0.001(6)
C37 0.077(9) 0.122(10) 0.049(7) -0.012(7) 0.003(7) -0.044(8)
C38 0.052(6) 0.046(5) 0.037(6) -0.001(4) -0.012(5) -0.017(5)
C39 0.047(6) 0.042(5) 0.064(7) -0.001(5) -0.027(6) -0.009(5)
C40 0.029(6) 0.040(5) 0.058(7) -0.008(5) -0.001(5) -0.010(5)
C41 0.064(8) 0.057(6) 0.085(9) -0.017(6) -0.029(7) -0.024(6)
C42 0.068(8) 0.055(6) 0.070(9) -0.007(6) 0.010(7) -0.024(6)
C43 0.085(9) 0.063(7) 0.040(7) -0.006(5) -0.006(7) -0.024(6)
C44 0.050(7) 0.102(8) 0.053(8) -0.018(6) 0.003(6) -0.035(6)
C45 0.031(6) 0.068(7) 0.070(8) 0.001(6) -0.010(6) -0.024(5)
C46 0.098(9) 0.064(7) 0.051(7) -0.001(6) 0.001(6) -0.005(7)
C47 0.042(6) 0.038(5) 0.052(6) -0.003(5) -0.019(5) -0.012(4)
C48 0.107(9) 0.046(6) 0.060(7) 0.020(5) -0.052(7) -0.031(6)
C49 0.055(7) 0.033(5) 0.092(9) -0.001(6) -0.025(7) -0.022(5)
C50 0.081(8) 0.087(8) 0.062(8) -0.001(7) -0.007(7) -0.053(7)
C51 0.079(8) 0.090(9) 0.087(10) 0.000(7) -0.041(8) -0.038(7)
C52 0.078(8) 0.061(7) 0.066(8) 0.023(6) -0.024(7) -0.040(6)
C53 0.096(9) 0.097(9) 0.095(11) 0.016(8) -0.033(8) -0.069(8)
C54 0.120(10) 0.089(8) 0.075(9) 0.029(7) -0.062(8) -0.077(8)
S1 0.0577(17) 0.0371(13) 0.0495(15) -0.0031(12) -0.0178(15) -0.0200(12)
O1 0.124(7) 0.063(5) 0.147(8) 0.011(5) -0.086(7) -0.018(5)
O2 0.119(7) 0.098(6) 0.094(6) 0.009(5) 0.021(5) -0.068(5)
O3 0.052(4) 0.036(3) 0.066(4) 0.017(3) -0.025(3) -0.025(3)
S2 0.0483(17) 0.0573(16) 0.0609(18) -0.0029(14) -0.0185(15) -0.0193(14)
O5 0.032(4) 0.051(4) 0.075(5) -0.004(3) -0.005(3) -0.005(3)
O6 0.102(6) 0.164(8) 0.086(6) 0.025(5) -0.062(5) -0.089(6)
S3 0.0546(16) 0.0565(15) 0.0483(16) -0.0071(13) -0.0105(14) -0.0297(14)
O9 0.063(4) 0.095(5) 0.063(4) -0.013(4) -0.025(4) -0.048(4)
O12 0.065(4) 0.076(4) 0.068(5) 0.032(4) -0.027(4) -0.041(4)
O13 0.061(4) 0.064(4) 0.031(4) -0.012(3) -0.012(3) -0.022(3)
N9 0.071(6) 0.061(5) 0.040(5) -0.001(4) -0.014(5) -0.030(5)
C55 0.156(12) 0.155(11) 0.034(7) -0.020(7) -0.017(7) -0.100(10)
C56 0.056(7) 0.068(7) 0.074(8) -0.006(6) -0.016(6) -0.033(6)
C57 0.052(7) 0.057(6) 0.079(9) -0.013(6) -0.013(7) -0.037(5)
O14 0.162(9) 0.131(7) 0.142(8) 0.021(6) -0.063(7) -0.087(7)
O15 0.136(9) 0.126(8) 0.245(13) -0.041(8) -0.036(9) -0.028(7)
O17 0.071(5) 0.106(6) 0.098(6) 0.023(5) -0.021(5) -0.031(4)
O18 0.077(5) 0.155(8) 0.093(6) -0.010(5) -0.034(5) -0.021(5)
O19 0.135(7) 0.098(6) 0.101(7) 0.003(5) -0.032(6) -0.055(5)
O20 0.076(5) 0.071(4) 0.082(5) -0.006(4) -0.024(4) -0.012(4)
O21 0.098(6) 0.118(7) 0.168(9) 0.011(6) -0.035(6) -0.048(5)

loop_
_atom_type_symbol
_atom_type_description
_atom_type_scat_dispersion_real
_atom_type_scat_dispersion_imag
_atom_type_scat_source
C C 0.0033 0.0016 'International Tables Vol C Tables 4.2.6.8 and 6.1.1.4'
H H 0.0000 0.0000 'International Tables Vol C Tables 4.2.6.8 and 6.1.1.4'
Br Br -0.2901 2.4595 'International Tables Vol C Tables 4.2.6.8 and 6.1.1.4'
N N 0.0061 0.0033 'International Tables Vol C Tables 4.2.6.8 and 6.1.1.4'
O O 0.0106 0.0060 'International Tables Vol C Tables 4.2.6.8 and 6.1.1.4'
S S 0.1246 0.1234 'International Tables Vol C Tables 4.2.6.8 and 6.1.1.4'

loop_
_geom_angle_atom_site_label_1
_geom_angle_atom_site_label_2
_geom_angle_atom_site_label_3
_geom_angle
C1 N1 C10 111.8(7)
C1 N1 C19 113.6(7)
C10 N1 C19 108.5(7)
C3 N2 C2 113.5(7)
C3 N2 H2A 108.9
C2 N2 H2A 108.9
C3 N2 H2B 108.9
C2 N2 H2B 108.9
H2A N2 H2B 107.7
C11 N3 C12 112.3(6)
C11 N3 H3A 109.1
C12 N3 H3A 109.1
C11 N3 H3B 109.1
C12 N3 H3B 109.1
H3A N3 H3B 107.9
C20 N41 C21A 116.4(16)
C20 N41 H41A 108.2
C21A N41 H41A 108.2
C20 N41 H41B 108.2
C21A N41 H41B 108.2
H41A N41 H41B 107.3
N1 C1 C2 115.2(7)
N1 C1 H1A 108.5
C2 C1 H1A 108.5
N1 C1 H1B 108.5
C2 C1 H1B 108.5
H1A C1 H1B 107.5
C1 C2 N2 112.1(7)
C1 C2 H2C 109.2
N2 C2 H2C 109.2
C1 C2 H2D 109.2
N2 C2 H2D 109.2
H2C C2 H2D 107.9
C4 C3 N2 111.8(7)
C4 C3 H3C 109.2
N2 C3 H3C 109.2
C4 C3 H3D 109.2
N2 C3 H3D 109.2
H3C C3 H3D 107.9
C5 C4 C9 120.0
C5 C4 C3 118.3(6)
C9 C4 C3 121.7(6)
C6 C5 C4 120.0
C6 C5 H5 120.0
C4 C5 H5 120.0
C5 C6 C7 120.0
C5 C6 H6 120.0
C7 C6 H6 120.0
C6 C7 C8 120.0
C6 C7 Br1 119.2(4)
C8 C7 Br1 120.8(4)
C9 C8 C7 120.0
C9 C8 H8 120.0
C7 C8 H8 120.0
C8 C9 C4 120.0
C8 C9 H9 120.0
C4 C9 H9 120.0
C11 C10 N1 115.8(7)
C11 C10 H10A 108.3
N1 C10 H10A 108.3
C11 C10 H10B 108.3
N1 C10 H10B 108.3
H10A C10 H10B 107.4
C10 C11 N3 112.4(7)
C10 C11 H11A 109.1
N3 C11 H11A 109.1
C10 C11 H11B 109.1
N3 C11 H11B 109.1
H11A C11 H11B 107.9
N3 C12 C13 112.1(7)
N3 C12 H12A 109.2
C13 C12 H12A 109.2
N3 C12 H12B 109.2
C13 C12 H12B 109.2
H12A C12 H12B 107.9
C18 C13 C14 117.3(10)
C18 C13 C12 124.0(10)
C14 C13 C12 118.6(11)
C15 C14 C13 118.9(11)
C15 C14 H14 120.6
C13 C14 H14 120.6
C14 C15 C16 121.3(12)
C14 C15 H15 119.3
C16 C15 H15 119.3
C15 C16 C17 121.2(12)
C15 C16 Br2 118.5(12)
C17 C16 Br2 120.3(12)
C18 C17 C16 117.6(12)
C18 C17 H17 121.2
C16 C17 H17 121.2
C17 C18 C13 123.7(11)
C17 C18 H18 118.2
C13 C18 H18 118.2
N1 C19 C20 107.8(8)
N1 C19 H19A 110.1
C20 C19 H19A 110.1
N1 C19 H19B 110.1
C20 C19 H19B 110.1
H19A C19 H19B 108.5
N41 C20 C19 102.6(9)
N41 C20 H20A 111.2
C19 C20 H20A 111.2
N41 C20 H20B 111.2
C19 C20 H20B 111.2
H20A C20 H20B 109.2
C22A C21A N41 115.5(11)
C22A C21A H21A 108.4
N41 C21A H21A 108.4
C22A C21A H21B 108.4
N41 C21A H21B 108.4
H21A C21A H21B 107.5
C23A C22A C27A 120.0
C23A C22A C21A 118(2)
C27A C22A C21A 122(2)
C24A C23A C22A 120.0
C24A C23A H23A 120.0
C22A C23A H23A 120.0
C23A C24A C25A 120.0
C23A C24A H24A 120.0
C25A C24A H24A 120.0
C26A C25A C24A 120.0
C26A C25A Br3A 117.4(11)
C24A C25A Br3A 122.6(11)
C25A C26A C27A 120.0
C25A C26A H26A 120.0
C27A C26A H26A 120.0
C26A C27A C22A 120.0
C26A C27A H27A 120.0
C22A C27A H27A 120.0
C22B C21B H21C 105.5
C22B C21B H21D 105.5
H21C C21B H21D 106.0
C23B C22B C27B 120.0
C23B C22B C21B 117(2)
C27B C22B C21B 123(2)
C22B C23B C24B 120.0
C22B C23B H23B 120.0
C24B C23B H23B 120.0
C25B C24B C23B 120.0
C25B C24B H24B 120.0
C23B C24B H24B 120.0
C26B C25B C24B 120.0
C26B C25B Br3B 122.0(11)
C24B C25B Br3B 117.9(11)
C25B C26B C27B 120.0
C25B C26B H26B 120.0
C27B C26B H26B 120.0
C26B C27B C22B 120.0
C26B C27B H27B 120.0
C22B C27B H27B 120.0
C37 N5 C46 108.5(8)
C37 N5 C28 110.2(8)
C46 N5 C28 107.7(8)
C30 N6 C29 111.8(7)
C30 N6 H6A 109.3
C29 N6 H6A 109.3
C30 N6 H6B 109.3
C29 N6 H6B 109.3
H6A N6 H6B 107.9
C39 N7 C38 111.4(7)
C39 N7 H7A 109.4
C38 N7 H7A 109.4
C39 N7 H7B 109.4
C38 N7 H7B 109.4
H7A N7 H7B 108.0
C48 N8 C47 110.1(6)
C48 N8 H8C 109.6
C47 N8 H8C 109.6
C48 N8 H8D 109.6
C47 N8 H8D 109.6
H8C N8 H8D 108.2
N5 C28 C29 115.6(9)
N5 C28 H28A 108.4
C29 C28 H28A 108.4
N5 C28 H28B 108.4
C29 C28 H28B 108.4
H28A C28 H28B 107.4
N6 C29 C28 112.9(7)
N6 C29 H29A 109.0
C28 C29 H29A 109.0
N6 C29 H29B 109.0
C28 C29 H29B 109.0
H29A C29 H29B 107.8
N6 C30 C31 113.7(7)
N6 C30 H30A 108.8
C31 C30 H30A 108.8
N6 C30 H30B 108.8
C31 C30 H30B 108.8
H30A C30 H30B 107.7
C36 C31 C32 116.8(9)
C36 C31 C30 121.2(9)
C32 C31 C30 121.9(9)
C33 C32 C31 120.3(10)
C33 C32 H32 119.9
C31 C32 H32 119.9
C32 C33 C34 122.3(10)
C32 C33 H33 118.9
C34 C33 H33 118.9
C33 C34 C35 119.8(10)
C33 C34 Br4 121.7(8)
C35 C34 Br4 118.3(8)
C36 C35 C34 118.6(10)
C36 C35 H35 120.7
C34 C35 H35 120.7
C31 C36 C35 121.9(9)
C31 C36 H36 119.0
C35 C36 H36 119.0
N5 C37 C38 117.6(8)
N5 C37 H37A 107.9
C38 C37 H37A 107.9
N5 C37 H37B 107.9
C38 C37 H37B 107.9
H37A C37 H37B 107.2
N7 C38 C37 111.4(7)
N7 C38 H38A 109.3
C37 C38 H38A 109.3
N7 C38 H38B 109.3
C37 C38 H38B 109.3
H38A C38 H38B 108.0
C40 C39 N7 113.6(7)
C40 C39 H39A 108.9
N7 C39 H39A 108.9
C40 C39 H39B 108.9
N7 C39 H39B 108.9
H39A C39 H39B 107.7
C41 C40 C45 116.9(9)
C41 C40 C39 119.4(10)
C45 C40 C39 123.7(10)
C40 C41 C42 120.9(10)
C40 C41 H41 119.5
C42 C41 H41 119.5
C43 C42 C41 120.1(10)
C43 C42 H42 120.0
C41 C42 H42 120.0
C42 C43 C44 117.5(10)
C42 C43 Br5 118.7(10)
C44 C43 Br5 123.7(10)
C45 C44 C43 124.1(11)
C45 C44 H44 118.0
C43 C44 H44 118.0
C44 C45 C40 120.3(9)
C44 C45 H45 119.8
C40 C45 H45 119.8
N5 C46 C47 116.6(8)
N5 C46 H46A 108.1
C47 C46 H46A 108.1
N5 C46 H46B 108.1
C47 C46 H46B 108.1
H46A C46 H46B 107.3
C46 C47 N8 113.7(7)
C46 C47 H47A 108.8
N8 C47 H47A 108.8
C46 C47 H47B 108.8
N8 C47 H47B 108.8
H47A C47 H47B 107.7
N8 C48 C49 115.3(8)
N8 C48 H48A 108.5
C49 C48 H48A 108.5
N8 C48 H48B 108.5
C49 C48 H48B 108.5
H48A C48 H48B 107.5
C50 C49 C54 115.8(11)
C50 C49 C48 124.3(10)
C54 C49 C48 120.0(11)
C49 C50 C51 122.4(11)
C49 C50 H50 118.8
C51 C50 H50 118.8
C52 C51 C50 119.0(11)
C52 C51 H51 120.5
C50 C51 H51 120.5
C53 C52 C51 119.1(11)
C53 C52 Br6 122.9(10)
C51 C52 Br6 117.9(10)
C52 C53 C54 120.6(11)
C52 C53 H53 119.7
C54 C53 H53 119.7
C49 C54 C53 123.0(11)
C49 C54 H54 118.5
C53 C54 H54 118.5
O2 S1 O1 109.5(5)
O2 S1 O4B 103.8(6)
O1 S1 O4B 119.7(6)
O2 S1 O3 110.5(4)
O1 S1 O3 109.5(4)
O4B S1 O3 103.6(5)
O2 S1 O4A 120.4(7)
O1 S1 O4A 93.5(8)
O3 S1 O4A 111.9(7)
O8A S2 O6 120.7(10)
O7B S2 O6 117.0(6)
O8A S2 O5 112.5(9)
O7B S2 O5 113.9(6)
O6 S2 O5 111.9(4)
O7B S2 O8B 106.7(7)
O6 S2 O8B 104.0(6)
O5 S2 O8B 101.4(5)
O8A S2 O7A 101.0(11)
O6 S2 O7A 103.7(7)
O5 S2 O7A 104.6(6)
O11B S3 O9 116.5(6)
O10A S3 O9 116.3(7)
O11B S3 O12 116.4(6)
O10A S3 O12 116.7(7)
O9 S3 O12 114.3(4)
O10A S3 O11A 105.3(9)
O9 S3 O11A 101.5(6)
O12 S3 O11A 99.1(5)
O11B S3 O10B 103.9(8)
O9 S3 O10B 100.9(6)
O12 S3 O10B 101.4(6)
C57 N9 C56 120.7(8)
C57 N9 C55 122.4(10)
C56 N9 C55 117.0(9)
N9 C55 H55A 109.5
N9 C55 H55B 109.5
H55A C55 H55B 109.5
N9 C55 H55C 109.5
H55A C55 H55C 109.5
H55B C55 H55C 109.5
N9 C56 H56A 109.5
N9 C56 H56B 109.5
H56A C56 H56B 109.5
N9 C56 H56C 109.5
H56A C56 H56C 109.5
H56B C56 H56C 109.5
O13 C57 N9 128.3(9)
O13 C57 H57 115.8
N9 C57 H57 115.8

loop_
_geom_bond_atom_site_label_1
_geom_bond_atom_site_label_2
_geom_bond_distance
Br1 C7 1.878(5)
Br2 C16 1.911(12)
N1 C1 1.418(10)
N1 C10 1.487(10)
N1 C19 1.510(11)
N2 C3 1.494(11)
N2 C2 1.508(10)
N2 H2A 0.9700
N2 H2B 0.9700
N3 C11 1.490(10)
N3 C12 1.489(9)
N3 H3A 0.9700
N3 H3B 0.9700
N41 C20 1.446(12)
N41 C21A 1.55(2)
N41 H41A 0.9700
N41 H41B 0.9700
C1 C2 1.502(12)
C1 H1A 0.9700
C1 H1B 0.9700
C2 H2C 0.9700
C2 H2D 0.9700
C3 C4 1.482(11)
C3 H3C 0.9700
C3 H3D 0.9700
C4 C5 1.3900
C4 C9 1.3900
C5 C6 1.3900
C5 H5 0.9300
C6 C7 1.3900
C6 H6 0.9300
C7 C8 1.3900
C8 C9 1.3900
C8 H8 0.9300
C9 H9 0.9300
C10 C11 1.451(11)
C10 H10A 0.9700
C10 H10B 0.9700
C11 H11A 0.9700
C11 H11B 0.9700
C12 C13 1.496(12)
C12 H12A 0.9700
C12 H12B 0.9700
C13 C18 1.384(13)
C13 C14 1.445(13)
C14 C15 1.352(14)
C14 H14 0.9300
C15 C16 1.368(15)
C15 H15 0.9300
C16 C17 1.403(16)
C17 C18 1.345(14)
C17 H17 0.9300
C18 H18 0.9300
C19 C20 1.613(13)
C19 H19A 0.9700
C19 H19B 0.9700
C20 H20A 0.9700
C20 H20B 0.9700
C21A C22A 1.510(17)
C21A H21A 0.9700
C21A H21B 0.9700
C22A C23A 1.3900
C22A C27A 1.3900
C23A C24A 1.3900
C23A H23A 0.9300
C24A C25A 1.3900
C24A H24A 0.9300
C25A C26A 1.3900
C25A Br3A 1.900(14)
C26A C27A 1.3900
C26A H26A 0.9300
C27A H27A 0.9300
C21B C22B 1.495(17)
C21B H21C 0.9700
C21B H21D 0.9700
C22B C23B 1.3900
C22B C27B 1.3900
C23B C24B 1.3900
C23B H23B 0.9300
C24B C25B 1.3900
C24B H24B 0.9300
C25B C26B 1.3900
C25B Br3B 1.843(14)
C26B C27B 1.3900
C26B H26B 0.9300
C27B H27B 0.9300
Br4 C34 1.867(10)
Br5 C43 1.878(10)
Br6 C52 1.898(11)
N5 C37 1.436(11)
N5 C46 1.466(10)
N5 C28 1.481(11)
N6 C30 1.456(10)
N6 C29 1.459(9)
N6 H6A 0.9700
N6 H6B 0.9700
N7 C39 1.491(10)
N7 C38 1.502(10)
N7 H7A 0.9700
N7 H7B 0.9700
N8 C48 1.433(10)
N8 C47 1.506(10)
N8 H8C 0.9700
N8 H8D 0.9700
C28 C29 1.496(13)
C28 H28A 0.9700
C28 H28B 0.9700
C29 H29A 0.9700
C29 H29B 0.9700
C30 C31 1.508(12)
C30 H30A 0.9700
C30 H30B 0.9700
C31 C36 1.364(12)
C31 C32 1.464(13)
C32 C33 1.341(12)
C32 H32 0.9300
C33 C34 1.351(13)
C33 H33 0.9300
C34 C35 1.411(13)
C35 C36 1.404(14)
C35 H35 0.9300
C36 H36 0.9300
C37 C38 1.547(12)
C37 H37A 0.9700
C37 H37B 0.9700
C38 H38A 0.9700
C38 H38B 0.9700
C39 C40 1.461(12)
C39 H39A 0.9700
C39 H39B 0.9700
C40 C41 1.383(12)
C40 C45 1.406(12)
C41 C42 1.428(14)
C41 H41 0.9300
C42 C43 1.364(14)
C42 H42 0.9300
C43 C44 1.370(13)
C44 C45 1.342(13)
C44 H44 0.9300
C45 H45 0.9300
C46 C47 1.491(12)
C46 H46A 0.9700
C46 H46B 0.9700
C47 H47A 0.9700
C47 H47B 0.9700
C48 C49 1.503(13)
C48 H48A 0.9700
C48 H48B 0.9700
C49 C50 1.364(13)
C49 C54 1.370(13)
C50 C51 1.405(14)
C50 H50 0.9300
C51 C52 1.392(14)
C51 H51 0.9300
C52 C53 1.329(14)
C53 C54 1.386(14)
C53 H53 0.9300
C54 H54 0.9300
S1 O2 1.443(7)
S1 O1 1.448(8)
S1 O4B 1.457(11)
S1 O3 1.496(5)
S1 O4A 1.520(17)
S2 O8A 1.40(2)
S2 O7B 1.406(12)
S2 O6 1.443(7)
S2 O5 1.488(6)
S2 O8B 1.534(12)
S2 O7A 1.575(17)
S3 O11B 1.416(13)
S3 O10A 1.436(16)
S3 O9 1.475(6)
S3 O12 1.482(6)
S3 O11A 1.547(13)
S3 O10B 1.592(14)
O13 C57 1.206(11)
N9 C57 1.342(12)
N9 C56 1.433(11)
N9 C55 1.476(11)
C55 H55A 0.9600
C55 H55B 0.9600
C55 H55C 0.9600
C56 H56A 0.9600
C56 H56B 0.9600
C56 H56C 0.9600
C57 H57 0.9300
O16A O16B 0.78(3)

loop_
_geom_hbond_atom_site_label_D
_geom_hbond_atom_site_label_H
_geom_hbond_atom_site_label_A
_geom_hbond_distance_DH
_geom_hbond_distance_HA
_geom_hbond_distance_DA
_geom_hbond_angle_DHA
_geom_hbond_site_symmetry_A
N2 H2A O4A 0.97 1.77 2.738(18) 172.7 1_565
N2 H2A O4B 0.97 1.78 2.715(13) 161.7 1_565
N3 H3B O12 0.97 1.75 2.710(10) 168.3 .
N7 H7A O3 0.97 2.18 2.932(9) 133.7 1_655
N7 H7B O9 0.97 1.85 2.806(9) 166.8 1_655
N8 H8C O9 0.97 2.07 2.910(9) 143.5 1_655
N8 H8D O5 0.97 1.88 2.841(9) 172.4 .

loop_
_geom_torsion_atom_site_label_1
_geom_torsion_atom_site_label_2
_geom_torsion_atom_site_label_3
_geom_torsion_atom_site_label_4
_geom_torsion
C10 N1 C1 C2 -76.0(10)
C19 N1 C1 C2 160.8(8)
N1 C1 C2 N2 -53.5(11)
C3 N2 C2 C1 173.6(7)
C2 N2 C3 C4 -172.5(6)
N2 C3 C4 C5 90.5(7)
N2 C3 C4 C9 -91.3(8)
C9 C4 C5 C6 0.0
C3 C4 C5 C6 178.3(7)
C4 C5 C6 C7 0.0
C5 C6 C7 C8 0.0
C5 C6 C7 Br1 178.2(6)
C6 C7 C8 C9 0.0
Br1 C7 C8 C9 -178.2(6)
C7 C8 C9 C4 0.0
C5 C4 C9 C8 0.0
C3 C4 C9 C8 -178.2(7)
C1 N1 C10 C11 161.2(9)
C19 N1 C10 C11 -72.7(10)
N1 C10 C11 N3 -53.4(11)
C12 N3 C11 C10 -169.8(7)
C11 N3 C12 C13 -177.7(8)
N3 C12 C13 C18 -80.7(11)
N3 C12 C13 C14 99.7(9)
C18 C13 C14 C15 1.2(14)
C12 C13 C14 C15 -179.2(9)
C13 C14 C15 C16 -1.2(16)
C14 C15 C16 C17 -0.3(17)
C14 C15 C16 Br2 -178.8(8)
C15 C16 C17 C18 1.8(16)
Br2 C16 C17 C18 -179.7(8)
C16 C17 C18 C13 -1.8(16)
C14 C13 C18 C17 0.4(15)
C12 C13 C18 C17 -179.2(9)
C1 N1 C19 C20 -79.0(10)
C10 N1 C19 C20 156.0(7)
C21A N41 C20 C19 -158.5(12)
N1 C19 C20 N41 -178.3(8)
C20 N41 C21A C22A -65(3)
N41 C21A C22A C23A -90(3)
N41 C21A C22A C27A 91(3)
C27A C22A C23A C24A 0.0
C21A C22A C23A C24A -179.4(6)
C22A C23A C24A C25A 0.0
C23A C24A C25A C26A 0.0
C23A C24A C25A Br3A -180.0(10)
C24A C25A C26A C27A 0.0
Br3A C25A C26A C27A 180.0(9)
C25A C26A C27A C22A 0.0
C23A C22A C27A C26A 0.0
C21A C22A C27A C26A 179.3(6)
C27B C22B C23B C24B 0.0
C21B C22B C23B C24B -179.0(6)
C22B C23B C24B C25B 0.0
C23B C24B C25B C26B 0.0
C23B C24B C25B Br3B 177.0(9)
C24B C25B C26B C27B 0.0
Br3B C25B C26B C27B -176.9(10)
C25B C26B C27B C22B 0.0
C23B C22B C27B C26B 0.0
C21B C22B C27B C26B 179.0(7)
C37 N5 C28 C29 -163.8(8)
C46 N5 C28 C29 78.1(10)
C30 N6 C29 C28 164.9(8)
N5 C28 C29 N6 49.3(11)
C29 N6 C30 C31 176.2(7)
N6 C30 C31 C36 -105.5(11)
N6 C30 C31 C32 73.0(11)
C36 C31 C32 C33 -0.5(14)
C30 C31 C32 C33 -179.1(9)
C31 C32 C33 C34 -4.2(16)
C32 C33 C34 C35 4.4(16)
C32 C33 C34 Br4 -179.0(8)
C33 C34 C35 C36 0.0(16)
Br4 C34 C35 C36 -176.7(8)
C32 C31 C36 C35 4.8(16)
C30 C31 C36 C35 -176.6(10)
C34 C35 C36 C31 -4.7(17)
C46 N5 C37 C38 -164.6(8)
C28 N5 C37 C38 77.8(10)
C39 N7 C38 C37 175.0(8)
N5 C37 C38 N7 49.4(12)
C38 N7 C39 C40 -178.9(8)
N7 C39 C40 C41 111.8(9)
N7 C39 C40 C45 -66.9(11)
C45 C40 C41 C42 -3.1(13)
C39 C40 C41 C42 178.2(8)
C40 C41 C42 C43 0.9(14)
C41 C42 C43 C44 -0.4(15)
C41 C42 C43 Br5 177.4(7)
C42 C43 C44 C45 2.2(16)
Br5 C43 C44 C45 -175.4(8)
C43 C44 C45 C40 -4.6(16)
C41 C40 C45 C44 4.8(13)
C39 C40 C45 C44 -176.5(8)
C37 N5 C46 C47 72.5(11)
C28 N5 C46 C47 -168.3(9)
N5 C46 C47 N8 55.3(12)
C48 N8 C47 C46 162.0(8)
C47 N8 C48 C49 -178.1(8)
N8 C48 C49 C50 48.4(14)
N8 C48 C49 C54 -133.5(10)
C54 C49 C50 C51 -4.3(15)
C48 C49 C50 C51 173.9(9)
C49 C50 C51 C52 1.9(16)
C50 C51 C52 C53 1.0(16)
C50 C51 C52 Br6 178.1(8)
C51 C52 C53 C54 -1.1(17)
Br6 C52 C53 C54 -178.1(9)
C50 C49 C54 C53 4.2(16)
C48 C49 C54 C53 -174.1(10)
C52 C53 C54 C49 -1.6(19)
C56 N9 C57 O13 -1.2(15)
C55 N9 C57 O13 -179.9(10)

loop_
_platon_squeeze_void_nr
_platon_squeeze_void_average_x
_platon_squeeze_void_average_y
_platon_squeeze_void_average_z
_platon_squeeze_void_volume
_platon_squeeze_void_count_electrons
_platon_squeeze_void_content
1 0.352 -0.077 0.136 159 56 ' '
2 0.389 0.818 0.744 189 73 ' '
3 0.611 0.182 0.256 189 75 ' '
4 0.648 0.078 0.864 159 51 ' '
